data_7041299
loop_
_publ_author_name
'Zhou, Xinhui'
'Chen, Qianqian'
'Liu, Baolin'
'Li, Liang'
'Yang, Tao'
'Huang, Wei'

_publ_section_title
;
 Syntheses, structures and magnetic properties of nine coordination
 polymers based on terphenyl-tetracarboxylic acid ligands.
;
_journal_issue 2
_journal_name_full 'Dalton transactions (Cambridge, England : 2003)'
_journal_page_first 430
_journal_page_last 444
_journal_paper_doi 10.1039/c6dt04270h
_journal_volume 46
_journal_year 2017
_chemical_formula_sum 'C60 H66 N4 O21'
_chemical_formula_weight 1179.17
_chemical_name_systematic
; 
 ? 
;
_space_group_IT_number 15
_symmetry_cell_setting monoclinic
_symmetry_space_group_name_Hall '-C 2yc'
_symmetry_space_group_name_H-M 'C 1 2/c 1'
_atom_sites_solution_hydrogens geom
_atom_sites_solution_primary direct
_atom_sites_solution_secondary difmap
_audit_creation_method SHELXL-97
_audit_update_record
;
2016-03-30 deposited with the CCDC.
2016-11-30 downloaded from the CCDC.
;
_cell_angle_alpha 90.00
_cell_angle_beta 112.59(2)
_cell_angle_gamma 90.00
_cell_formula_units_Z 2
_cell_length_a 25.461(12)
_cell_length_b 6.279(2)
_cell_length_c 19.834(6)
_cell_measurement_reflns_used 1829
_cell_measurement_temperature 293(2)
_cell_measurement_theta_max 19.9
_cell_measurement_theta_min 2.0
_cell_volume 2927.6(19)
_computing_cell_refinement SMART
_computing_data_collection 'SMART (Bruker, 2000)'
_computing_data_reduction 'SAINT (Bruker, 2000)'
_computing_molecular_graphics SHELXTL
_computing_publication_material SHELXTL
_computing_structure_refinement 'SHELXL-97 (Sheldrick, 1997)'
_computing_structure_solution 'SHELXS-97 (Sheldrick, 1990)'
_diffrn_ambient_temperature 293(2)
_diffrn_measured_fraction_theta_full 0.928
_diffrn_measured_fraction_theta_max 0.928
_diffrn_measurement_device_type 'Bruker Smart Aepex CCD'
_diffrn_measurement_method 'phi and omega scans'
_diffrn_radiation_monochromator graphite
_diffrn_radiation_source 'fine-focus sealed tube'
_diffrn_radiation_type MoK\a
_diffrn_radiation_wavelength 0.71073
_diffrn_reflns_av_R_equivalents 0.0586
_diffrn_reflns_av_sigmaI/netI 0.1125
_diffrn_reflns_limit_h_max 30
_diffrn_reflns_limit_h_min -30
_diffrn_reflns_limit_k_max 6
_diffrn_reflns_limit_k_min -6
_diffrn_reflns_limit_l_max 15
_diffrn_reflns_limit_l_min -23
_diffrn_reflns_number 5638
_diffrn_reflns_theta_full 25.00
_diffrn_reflns_theta_max 25.00
_diffrn_reflns_theta_min 2.22
_exptl_absorpt_coefficient_mu 0.102
_exptl_absorpt_correction_T_max 0.9899
_exptl_absorpt_correction_T_min 0.9879
_exptl_absorpt_correction_type multi-scan
_exptl_absorpt_process_details 'SADABS; Bruker, 2000'
_exptl_crystal_colour colorless
_exptl_crystal_density_diffrn 1.338
_exptl_crystal_density_method 'not measured'
_exptl_crystal_description block
_exptl_crystal_F_000 1244
_exptl_crystal_size_max 0.12
_exptl_crystal_size_mid 0.11
_exptl_crystal_size_min 0.10
_refine_diff_density_max 0.452
_refine_diff_density_min -0.334
_refine_diff_density_rms 0.132
_refine_ls_extinction_method none
_refine_ls_goodness_of_fit_ref 1.011
_refine_ls_hydrogen_treatment constr
_refine_ls_matrix_type full
_refine_ls_number_parameters 198
_refine_ls_number_reflns 2401
_refine_ls_number_restraints 0
_refine_ls_restrained_S_all 1.011
_refine_ls_R_factor_all 0.1627
_refine_ls_R_factor_gt 0.0595
_refine_ls_shift/su_max 0.000
_refine_ls_shift/su_mean 0.000
_refine_ls_structure_factor_coef Fsqd
_refine_ls_weighting_details 'calc w=1/[\s^2^(Fo^2^)+(0.0871P)^2^+0.0000P] where P=(Fo^2^+2Fc^2^)/3'
_refine_ls_weighting_scheme calc
_refine_ls_wR_factor_gt 0.1302
_refine_ls_wR_factor_ref 0.1923
_reflns_number_gt 1107
_reflns_number_total 2401
_reflns_threshold_expression >2sigma(I)
_cod_data_source_file c6dt04270h2.cif
_cod_data_source_block H4L
_cod_depositor_comments
;
The following automatic conversions were performed:

'_symmetry_cell_setting' value 'Monoclinic' changed to 'monoclinic'
according to
/usr/data/users/saulius/crontab/automatic-downloads/rss-feeds/RSC/lib/dictionaries/cif_core.dic
dictionary named 'cif_core.dic' version 2.4.2 from 2011-04-26.

Automatic conversion script
Id: cif_fix_values 4268 2015-11-12 08:31:59Z antanas 

 Adding full bibliography for 7041290--7041299.cif.
;
_cod_original_sg_symbol_H-M C2/c
_cod_database_code 7041299

loop_
_symmetry_equiv_pos_as_xyz
'x, y, z'
'-x, y, -z+1/2'
'x+1/2, y+1/2, z'
'-x+1/2, y+1/2, -z+1/2'
'-x, -y, -z'
'x, -y, z-1/2'
'-x+1/2, -y+1/2, -z'
'x+1/2, -y+1/2, z-1/2'

loop_
_atom_site_label
_atom_site_type_symbol
_atom_site_fract_x
_atom_site_fract_y
_atom_site_fract_z
_atom_site_U_iso_or_equiv
_atom_site_adp_type
_atom_site_occupancy
_atom_site_symmetry_multiplicity
_atom_site_calc_flag
_atom_site_refinement_flags
C1 C 0.06788(19) 0.3626(7) 0.5735(2) 0.0363(11) Uani 1 1 d .
C2 C 0.03310(17) 0.1782(7) 0.5331(2) 0.0317(11) Uani 1 1 d .
C3 C 0.04909(17) 0.0504(7) 0.4861(2) 0.0330(11) Uani 1 1 d .
C4 C -0.01546(17) 0.1259(6) 0.5454(2) 0.0340(11) Uani 1 1 d .
H4 H -0.0260 0.2126 0.5761 0.041 Uiso 1 1 calc R
C5 C 0.09884(16) 0.0911(7) 0.4649(2) 0.0301(11) Uani 1 1 d .
C6 C 0.14049(17) -0.0630(7) 0.4784(2) 0.0398(12) Uani 1 1 d .
H6 H 0.1383 -0.1881 0.5023 0.048 Uiso 1 1 calc R
C7 C 0.18532(18) -0.0321(7) 0.4564(3) 0.0419(13) Uani 1 1 d .
H7 H 0.2137 -0.1350 0.4672 0.050 Uiso 1 1 calc R
C8 C 0.10150(19) 0.2723(7) 0.4257(3) 0.0419(13) Uani 1 1 d .
H8 H 0.0733 0.3757 0.4150 0.050 Uiso 1 1 calc R
C9 C 0.14572(19) 0.2988(7) 0.4028(3) 0.0434(13) Uani 1 1 d .
H9 H 0.1467 0.4194 0.3761 0.052 Uiso 1 1 calc R
C10 C 0.18881(17) 0.1487(7) 0.4187(2) 0.0347(11) Uani 1 1 d .
C11 C 0.23726(19) 0.1894(8) 0.3967(3) 0.0434(13) Uani 1 1 d .
C12 C 0.1690(2) 1.1379(8) 0.1815(3) 0.0591(16) Uani 1 1 d .
H12A H 0.1611 1.2697 0.1549 0.089 Uiso 1 1 calc R
H12B H 0.1736 1.0265 0.1510 0.089 Uiso 1 1 calc R
H12C H 0.2034 1.1520 0.2242 0.089 Uiso 1 1 calc R
C13 C 0.1209(2) 1.0844(8) 0.2036(3) 0.0451(13) Uani 1 1 d .
C14 C 0.1696(2) 0.7551(8) 0.2619(3) 0.0681(18) Uani 1 1 d .
H14A H 0.1562 0.6187 0.2403 0.102 Uiso 1 1 calc R
H14B H 0.1852 0.7419 0.3141 0.102 Uiso 1 1 calc R
H14C H 0.1985 0.8054 0.2459 0.102 Uiso 1 1 calc R
C15 C 0.0751(2) 0.8550(8) 0.2616(3) 0.0664(17) Uani 1 1 d .
H15A H 0.0846 0.8985 0.3113 0.100 Uiso 1 1 calc R
H15B H 0.0684 0.7042 0.2575 0.100 Uiso 1 1 calc R
H15C H 0.0415 0.9285 0.2304 0.100 Uiso 1 1 calc R
N1 N 0.12225(17) 0.9065(6) 0.2396(2) 0.0482(11) Uani 1 1 d .
O1 O 0.03864(13) 0.4895(5) 0.59920(18) 0.0519(10) Uani 1 1 d .
H1 H 0.0606 0.5708 0.6292 0.078 Uiso 1 1 d R
O2 O 0.11703(13) 0.3930(5) 0.58338(19) 0.0553(10) Uani 1 1 d .
O3 O 0.27834(14) 0.0440(5) 0.4228(2) 0.0601(11) Uani 1 1 d .
H3 H 0.3063 0.0821 0.4150 0.090 Uiso 1 1 d R
O4 O 0.23993(15) 0.3343(6) 0.3591(2) 0.0725(12) Uani 1 1 d .
O5 O 0.07968(15) 1.2091(5) 0.1887(2) 0.0598(11) Uani 1 1 d .
O6 O 0.0000 0.4026(12) 0.2500 0.052(3) Uani 0.50 2 d SP
H6A H 0.0106 0.3303 0.2213 0.077 Uiso 0.50 1 d PR

loop_
_atom_site_aniso_label
_atom_site_aniso_U_11
_atom_site_aniso_U_22
_atom_site_aniso_U_33
_atom_site_aniso_U_23
_atom_site_aniso_U_13
_atom_site_aniso_U_12
C1 0.038(3) 0.039(3) 0.039(3) 0.000(2) 0.022(2) -0.002(2)
C2 0.030(2) 0.033(3) 0.032(3) -0.001(2) 0.012(2) -0.002(2)
C3 0.031(2) 0.033(3) 0.041(3) 0.004(2) 0.020(2) 0.000(2)
C4 0.038(3) 0.033(3) 0.040(3) -0.003(2) 0.025(2) 0.002(2)
C5 0.027(2) 0.034(3) 0.033(3) -0.004(2) 0.016(2) -0.005(2)
C6 0.037(3) 0.044(3) 0.045(3) 0.011(2) 0.023(3) 0.005(2)
C7 0.036(3) 0.045(3) 0.049(3) 0.005(3) 0.022(3) 0.010(2)
C8 0.038(3) 0.040(3) 0.055(4) 0.005(2) 0.025(3) 0.005(2)
C9 0.048(3) 0.041(3) 0.051(3) 0.011(3) 0.030(3) -0.001(2)
C10 0.032(2) 0.041(3) 0.035(3) -0.003(2) 0.017(2) -0.004(2)
C11 0.036(3) 0.058(3) 0.044(3) -0.005(3) 0.024(3) -0.004(3)
C12 0.063(3) 0.053(3) 0.073(4) 0.008(3) 0.039(3) 0.011(3)
C13 0.048(3) 0.047(3) 0.043(3) -0.005(3) 0.020(3) 0.000(3)
C14 0.087(4) 0.053(4) 0.062(4) 0.015(3) 0.026(4) 0.028(3)
C15 0.076(4) 0.064(4) 0.070(4) 0.013(3) 0.039(4) -0.008(3)
N1 0.059(3) 0.040(3) 0.048(3) 0.009(2) 0.023(2) 0.008(2)
O1 0.044(2) 0.048(2) 0.072(3) -0.0228(18) 0.031(2) -0.0094(16)
O2 0.040(2) 0.062(2) 0.076(3) -0.025(2) 0.036(2) -0.0169(18)
O3 0.042(2) 0.068(2) 0.084(3) 0.001(2) 0.041(2) -0.0006(19)
O4 0.059(2) 0.093(3) 0.083(3) 0.033(3) 0.047(2) -0.002(2)
O5 0.065(2) 0.053(2) 0.074(3) 0.025(2) 0.041(2) 0.0232(19)
O6 0.067(6) 0.033(5) 0.075(7) 0.000 0.049(6) 0.000

loop_
_atom_type_symbol
_atom_type_description
_atom_type_scat_dispersion_real
_atom_type_scat_dispersion_imag
_atom_type_scat_source
C C 0.0033 0.0016 'International Tables Vol C Tables 4.2.6.8 and 6.1.1.4'
H H 0.0000 0.0000 'International Tables Vol C Tables 4.2.6.8 and 6.1.1.4'
N N 0.0061 0.0033 'International Tables Vol C Tables 4.2.6.8 and 6.1.1.4'
O O 0.0106 0.0060 'International Tables Vol C Tables 4.2.6.8 and 6.1.1.4'

loop_
_geom_angle_atom_site_label_1
_geom_angle_atom_site_label_2
_geom_angle_atom_site_label_3
_geom_angle
_geom_angle_site_symmetry_1
_geom_angle_site_symmetry_3
O2 C1 O1 123.1(4) . .
O2 C1 C2 125.1(4) . .
O1 C1 C2 111.7(4) . .
C4 C2 C3 119.1(4) . .
C4 C2 C1 118.3(4) . .
C3 C2 C1 122.5(4) . .
C4 C3 C2 117.9(4) 5_556 .
C4 C3 C5 116.7(4) 5_556 .
C2 C3 C5 125.4(4) . .
C2 C4 C3 123.0(4) . 5_556
C2 C4 H4 118.5 . .
C3 C4 H4 118.5 5_556 .
C6 C5 C8 118.7(4) . .
C6 C5 C3 119.5(4) . .
C8 C5 C3 121.5(4) . .
C7 C6 C5 120.3(4) . .
C7 C6 H6 119.8 . .
C5 C6 H6 119.8 . .
C10 C7 C6 121.2(4) . .
C10 C7 H7 119.4 . .
C6 C7 H7 119.4 . .
C9 C8 C5 120.2(4) . .
C9 C8 H8 119.9 . .
C5 C8 H8 119.9 . .
C8 C9 C10 121.2(4) . .
C8 C9 H9 119.4 . .
C10 C9 H9 119.4 . .
C7 C10 C9 118.2(4) . .
C7 C10 C11 122.4(4) . .
C9 C10 C11 119.4(4) . .
O4 C11 O3 122.7(4) . .
O4 C11 C10 124.7(5) . .
O3 C11 C10 112.6(4) . .
C13 C12 H12A 109.5 . .
C13 C12 H12B 109.5 . .
H12A C12 H12B 109.5 . .
C13 C12 H12C 109.5 . .
H12A C12 H12C 109.5 . .
H12B C12 H12C 109.5 . .
O5 C13 N1 120.2(4) . .
O5 C13 C12 120.0(5) . .
N1 C13 C12 119.8(4) . .
N1 C14 H14A 109.5 . .
N1 C14 H14B 109.5 . .
H14A C14 H14B 109.5 . .
N1 C14 H14C 109.5 . .
H14A C14 H14C 109.5 . .
H14B C14 H14C 109.5 . .
N1 C15 H15A 109.5 . .
N1 C15 H15B 109.5 . .
H15A C15 H15B 109.5 . .
N1 C15 H15C 109.5 . .
H15A C15 H15C 109.5 . .
H15B C15 H15C 109.5 . .
C13 N1 C15 119.7(4) . .
C13 N1 C14 124.1(4) . .
C15 N1 C14 116.2(4) . .
C1 O1 H1 109.2 . .
C11 O3 H3 109.6 . .

loop_
_geom_bond_atom_site_label_1
_geom_bond_atom_site_label_2
_geom_bond_distance
_geom_bond_site_symmetry_2
C1 O2 1.205(5) .
C1 O1 1.319(5) .
C1 C2 1.491(6) .
C2 C4 1.388(5) .
C2 C3 1.404(5) .
C3 C4 1.392(6) 5_556
C3 C5 1.502(5) .
C4 C3 1.392(6) 5_556
C4 H4 0.9300 .
C5 C6 1.384(5) .
C5 C8 1.394(6) .
C6 C7 1.383(5) .
C6 H6 0.9300 .
C7 C10 1.380(6) .
C7 H7 0.9300 .
C8 C9 1.377(6) .
C8 H8 0.9300 .
C9 C10 1.387(6) .
C9 H9 0.9300 .
C10 C11 1.481(6) .
C11 O4 1.194(5) .
C11 O3 1.334(5) .
C12 C13 1.489(6) .
C12 H12A 0.9600 .
C12 H12B 0.9600 .
C12 H12C 0.9600 .
C13 O5 1.251(5) .
C13 N1 1.319(6) .
C14 N1 1.464(6) .
C14 H14A 0.9600 .
C14 H14B 0.9600 .
C14 H14C 0.9600 .
C15 N1 1.461(6) .
C15 H15A 0.9600 .
C15 H15B 0.9600 .
C15 H15C 0.9600 .
O1 H1 0.8196 .
O3 H3 0.8196 .
O6 H6A 0.8490 .
